data_7225529
loop_
_publ_author_name
'Paul, Aparup'
'Mistri, Soumen'
'Bhunia, Apurba'
'Manna, Soumen'
'Puschmann, Horst'
'Manna, Subal Chandra'

_publ_section_title
;
 Synthesis, crystal structure, DFT / TDDFT calculation, photophysical
 properties and DNA binding studies of morpholino moiety ligand based two
 Cu(II) complexes in combination with carboxylates
;
_journal_name_full 'RSC Adv.'
_journal_paper_doi 10.1039/C6RA05570B
_journal_year 2016
_chemical_formula_moiety 'C22 H26 Cu N2 O4'
_chemical_formula_sum 'C22 H26 Cu N2 O4'
_chemical_formula_weight 445.99
_chemical_name_systematic
;
 ?
;
_space_group_crystal_system monoclinic
_space_group_IT_number 14
_space_group_name_Hall '-P 2ybc'
_space_group_name_H-M_alt 'P 1 21/c 1'
_symmetry_space_group_name_Hall '-P 2ybc'
_symmetry_space_group_name_H-M 'P 1 21/c 1'
_atom_sites_solution_hydrogens geom
_atom_sites_solution_primary iterative
_audit_creation_date 2014-04-28
_audit_creation_method
;
Olex2 1.2-ac21
(compiled 2014.04.04 svn.r2922 for OlexSys, GUI svn.r3563)
;
_audit_update_record
;
2015-12-23 deposited with the CCDC.
2016-06-10 downloaded from the CCDC.
;
_cell_angle_alpha 90
_cell_angle_beta 115.971(4)
_cell_angle_gamma 90
_cell_formula_units_Z 4
_cell_length_a 10.7277(3)
_cell_length_b 19.7595(4)
_cell_length_c 10.9426(3)
_cell_measurement_reflns_used 5834
_cell_measurement_temperature 120(2)
_cell_measurement_theta_max 30.1630
_cell_measurement_theta_min 2.3020
_cell_volume 2085.31(12)
_computing_cell_refinement
;
CrysAlisPro, Agilent Technologies,
Version 1.171.37.31h (release 21-03-2014 CrysAlis171 .NET)
(compiled Mar 21 2014,18:13:45)
;
_computing_data_collection
;
CrysAlisPro, Agilent Technologies,
Version 1.171.37.31h (release 21-03-2014 CrysAlis171 .NET)
(compiled Mar 21 2014,18:13:45)
;
_computing_data_reduction
;
CrysAlisPro, Agilent Technologies,
Version 1.171.37.31h (release 21-03-2014 CrysAlis171 .NET)
(compiled Mar 21 2014,18:13:45)
;
_computing_molecular_graphics 'Olex2 (Dolomanov et al., 2009)'
_computing_publication_material 'Olex2 (Dolomanov et al., 2009)'
_computing_structure_refinement 'ShelXL (Sheldrick, 2008)'
_computing_structure_solution 'olex2.solve (Bourhis et al., 2013)'
_diffrn_ambient_temperature 120(2)
_diffrn_detector 'CCD plate'
_diffrn_detector_area_resol_mean 16.1511
_diffrn_detector_type Sapphire3
_diffrn_measured_fraction_theta_full 1.000
_diffrn_measured_fraction_theta_max 1.000
_diffrn_measurement_details
;
  1 omega  -24.00   63.00   1.0000   12.0000
omega____ theta____ kappa____ phi______ frames
    -       21.7633 -100.0000    0.0000 87

  2 omega    0.00   92.00   1.0000   12.0000
omega____ theta____ kappa____ phi______ frames
    -       21.7633   38.0000 -120.0000 92

  3 omega   -7.00   91.00   1.0000   12.0000
omega____ theta____ kappa____ phi______ frames
    -       21.7633   77.0000  120.0000 98

  4 omega  -40.00   35.00   1.0000   12.0000
omega____ theta____ kappa____ phi______ frames
    -      -21.1383   57.0000 -120.0000 75

  5 omega  -59.00   -9.00   1.0000   12.0000
omega____ theta____ kappa____ phi______ frames
    -      -21.1383   19.0000 -150.0000 50
;
_diffrn_measurement_device 'four-circle diffractometer'
_diffrn_measurement_device_type 'Xcalibur, Sapphire3'
_diffrn_measurement_method '\w scans'
_diffrn_orient_matrix_UB_11 -0.0020620000
_diffrn_orient_matrix_UB_12 0.0324521000
_diffrn_orient_matrix_UB_13 0.0267807000
_diffrn_orient_matrix_UB_21 -0.0175044000
_diffrn_orient_matrix_UB_22 0.0146511000
_diffrn_orient_matrix_UB_23 -0.0646481000
_diffrn_orient_matrix_UB_31 -0.0713931000
_diffrn_orient_matrix_UB_32 -0.0045419000
_diffrn_orient_matrix_UB_33 -0.0174740000
_diffrn_radiation_monochromator graphite
_diffrn_radiation_probe x-ray
_diffrn_radiation_type MoK\a
_diffrn_radiation_wavelength 0.71073
_diffrn_reflns_av_R_equivalents 0.0399
_diffrn_reflns_av_unetI/netI 0.0421
_diffrn_reflns_Laue_measured_fraction_full 1.000
_diffrn_reflns_Laue_measured_fraction_max 1.000
_diffrn_reflns_limit_h_max 14
_diffrn_reflns_limit_h_min -14
_diffrn_reflns_limit_k_max 26
_diffrn_reflns_limit_k_min -26
_diffrn_reflns_limit_l_max 14
_diffrn_reflns_limit_l_min -14
_diffrn_reflns_number 18063
_diffrn_reflns_point_group_measured_fraction_full 1.000
_diffrn_reflns_point_group_measured_fraction_max 1.000
_diffrn_reflns_theta_full 26.000
_diffrn_reflns_theta_max 28.000
_diffrn_reflns_theta_min 2.061
_diffrn_source 'Enhance (Mo) X-ray Source'
_diffrn_source_current 35
_diffrn_source_voltage 50
_exptl_absorpt_coefficient_mu 1.078
_exptl_absorpt_correction_T_max 0.982
_exptl_absorpt_correction_T_min 0.947
_exptl_absorpt_correction_type analytical
_exptl_absorpt_process_details
;
CrysAlisPro, Agilent Technologies,
Version 1.171.37.31h (release 21-03-2014 CrysAlis171 .NET)
(compiled Mar 21 2014,18:13:45)
Analytical numeric absorption correction using a multifaceted crystal
            model based on expressions derived by R.C. Clark & J.S. Reid.
(Clark, R. C. & Reid, J. S. (1995). Acta Cryst. A51, 887-897)
Empirical absorption correction using spherical harmonics,
 implemented in SCALE3 ABSPACK scaling algorithm.
;
_exptl_crystal_colour green
_exptl_crystal_colour_primary green
_exptl_crystal_density_diffrn 1.421
_exptl_crystal_description irregular
_exptl_crystal_F_000 932
_exptl_crystal_recrystallization_method 'The material was recrystallised from water by slow evaporation'
_exptl_crystal_size_max 0.3103
_exptl_crystal_size_mid 0.1636
_exptl_crystal_size_min 0.0807
_refine_diff_density_max 0.494
_refine_diff_density_min -0.477
_refine_diff_density_rms 0.103
_refine_ls_extinction_method none
_refine_ls_goodness_of_fit_ref 1.058
_refine_ls_hydrogen_treatment constr
_refine_ls_matrix_type full
_refine_ls_number_parameters 263
_refine_ls_number_reflns 5043
_refine_ls_number_restraints 0
_refine_ls_restrained_S_all 1.058
_refine_ls_R_factor_all 0.0482
_refine_ls_R_factor_gt 0.0349
_refine_ls_shift/su_max 0.001
_refine_ls_shift/su_mean 0.000
_refine_ls_structure_factor_coef Fsqd
_refine_ls_weighting_details
;
 w=1/[\s^2^(Fo^2^)+(0.0319P)^2^+1.0231P]
 where P=(Fo^2^+2Fc^2^)/3
;
_refine_ls_weighting_scheme calc
_refine_ls_wR_factor_gt 0.0780
_refine_ls_wR_factor_ref 0.0850
_reflns_Friedel_coverage 0.000
_reflns_number_gt 4158
_reflns_number_total 5043
_reflns_threshold_expression 'I > 2\s(I)'
_cod_data_source_file c6ra05570b2.cif
_cod_data_source_block icvu_191
_cod_original_cell_volume 2085.29(12)
_cod_database_code 7225529
_shelxl_version_number 2013-2
_chemical_oxdiff_formula 'C10 H10 O2 N2 Cu'
_shelx_space_group_comment
;
The symmetry employed for this shelxl refinement is uniquely defined
by the following loop, which should always be used as a source of
symmetry information in preference to the above space-group names.
They are only intended as comments.
;
_reflns_odcompleteness_completeness 99.98
_reflns_odcompleteness_iscentric 1
_reflns_odcompleteness_theta 26.32
_olex2_refinement_description
;
1. Fixed Uiso
 At 1.2 times of:
  All C(H) groups, All C(H,H) groups
 At 1.5 times of:
  All C(H,H,H) groups
2.a Secondary CH2 refined with riding coordinates:
 C14(H14a,H14b), C8(H8a,H8b), C11(H11a,H11b), C9(H9a,H9b), C13(H13a,H13b),
 C12(H12a,H12b), C10(H10a,H10b)
2.b Aromatic/amide H refined with riding coordinates:
 C7(H7), C5(H5), C23(H23), C4(H4), C25(H25), C3(H3), C22(H22), C2(H2), C26(H26)
2.c Idealised Me refined as rotating group:
 C27(H27a,H27b,H27c)
;
_olex2_computing_structure_refinement_long 'ShelXL (Sheldrick, 2008)'
_olex2_exptl_crystal_mounting_method 'The crystal was mounted on a hair in perfluoroether oil'

loop_
_space_group_symop_operation_xyz
'x, y, z'
'-x, y+1/2, -z+1/2'
'-x, -y, -z'
'x, -y-1/2, z-1/2'

loop_
_atom_site_label
_atom_site_type_symbol
_atom_site_fract_x
_atom_site_fract_y
_atom_site_fract_z
_atom_site_U_iso_or_equiv
_atom_site_adp_type
_atom_site_occupancy
_atom_site_site_symmetry_order
_atom_site_calc_flag
_atom_site_refinement_flags_posn
Cu1 Cu 0.41822(2) 0.67226(2) 0.76818(2) 0.01745(8) Uani 1 1 d .
O1 O 0.57066(14) 0.70929(7) 0.92182(15) 0.0248(3) Uani 1 1 d .
O2 O 0.39198(13) 0.59906(7) 0.87713(14) 0.0190(3) Uani 1 1 d .
O3 O 0.19288(14) 0.64562(7) 0.74058(15) 0.0228(3) Uani 1 1 d .
C6 C 0.6135(2) 0.80115(10) 0.8000(3) 0.0282(5) Uani 1 1 d .
N1 N 0.38832(18) 0.75266(8) 0.65979(17) 0.0212(4) Uani 1 1 d .
C7 C 0.4805(2) 0.79860(10) 0.6828(2) 0.0258(5) Uani 1 1 d .
H7 H 0.4594 0.8337 0.6174 0.031 Uiso 1 1 calc R
C5 C 0.7072(3) 0.85146(12) 0.8002(3) 0.0419(7) Uani 1 1 d .
H5 H 0.6816 0.8805 0.7237 0.050 Uiso 1 1 calc R
C23 C 0.1902(2) 0.43084(10) 0.9429(2) 0.0234(4) Uani 1 1 d .
H23 H 0.2411 0.3923 0.9909 0.028 Uiso 1 1 calc R
C4 C 0.8347(3) 0.85904(13) 0.9090(4) 0.0537(9) Uani 1 1 d .
H4 H 0.8975 0.8926 0.9076 0.064 Uiso 1 1 calc R
C25 C -0.0260(2) 0.48870(10) 0.8238(2) 0.0244(4) Uani 1 1 d .
H25 H -0.1238 0.4903 0.7913 0.029 Uiso 1 1 calc R
C1 C 0.6503(2) 0.75774(10) 0.9133(2) 0.0246(5) Uani 1 1 d .
C3 C 0.8709(3) 0.81721(13) 1.0208(3) 0.0490(8) Uani 1 1 d .
H3 H 0.9594 0.8221 1.0958 0.059 Uiso 1 1 calc R
C24 C 0.0469(2) 0.43236(10) 0.8962(2) 0.0233(4) Uani 1 1 d .
C21 C 0.1861(2) 0.54123(9) 0.84775(19) 0.0174(4) Uani 1 1 d .
C20 C 0.2592(2) 0.59925(9) 0.82032(19) 0.0174(4) Uani 1 1 d .
C22 C 0.2592(2) 0.48508(10) 0.9199(2) 0.0205(4) Uani 1 1 d .
H22 H 0.3572 0.4838 0.9538 0.025 Uiso 1 1 calc R
C2 C 0.7804(2) 0.76832(12) 1.0255(3) 0.0359(6) Uani 1 1 d .
H2 H 0.8062 0.7416 1.1050 0.043 Uiso 1 1 calc R
C26 C 0.0423(2) 0.54240(10) 0.7984(2) 0.0228(4) Uani 1 1 d .
H26 H -0.0090 0.5801 0.7472 0.027 Uiso 1 1 calc R
N2 N 0.38429(16) 0.61194(8) 0.59168(17) 0.0183(3) Uani 1 1 d .
C14 C 0.3759(2) 0.53762(9) 0.6119(2) 0.0207(4) Uani 1 1 d .
H14A H 0.3525 0.5138 0.5250 0.025 Uiso 1 1 calc R
H14B H 0.3012 0.5286 0.6396 0.025 Uiso 1 1 calc R
C8 C 0.2557(2) 0.75732(10) 0.5376(2) 0.0263(5) Uani 1 1 d .
H8A H 0.2455 0.8034 0.4988 0.032 Uiso 1 1 calc R
H8B H 0.1788 0.7500 0.5631 0.032 Uiso 1 1 calc R
C11 C 0.5024(2) 0.62284(10) 0.5571(2) 0.0237(4) Uani 1 1 d .
H11A H 0.5147 0.6719 0.5480 0.028 Uiso 1 1 calc R
H11B H 0.4817 0.6011 0.4688 0.028 Uiso 1 1 calc R
C9 C 0.2451(2) 0.70587(11) 0.4308(2) 0.0287(5) Uani 1 1 d .
H9A H 0.3214 0.7142 0.4049 0.034 Uiso 1 1 calc R
H9B H 0.1566 0.7132 0.3490 0.034 Uiso 1 1 calc R
C13 C 0.5115(2) 0.51080(10) 0.7191(2) 0.0244(4) Uani 1 1 d .
H13A H 0.5327 0.5331 0.8070 0.029 Uiso 1 1 calc R
H13B H 0.5029 0.4616 0.7306 0.029 Uiso 1 1 calc R
C12 C 0.6345(2) 0.59360(11) 0.6656(2) 0.0280(5) Uani 1 1 d .
H12A H 0.7115 0.6018 0.6406 0.034 Uiso 1 1 calc R
H12B H 0.6572 0.6170 0.7529 0.034 Uiso 1 1 calc R
C10 C 0.2517(2) 0.63210(11) 0.4743(2) 0.0253(4) Uani 1 1 d .
H10A H 0.1743 0.6235 0.4985 0.030 Uiso 1 1 calc R
H10B H 0.2373 0.6029 0.3958 0.030 Uiso 1 1 calc R
O4 O 0.62265(15) 0.52265(7) 0.68277(16) 0.0286(3) Uani 1 1 d .
C27 C -0.0286(2) 0.37416(11) 0.9236(2) 0.0302(5) Uani 1 1 d .
H27A H -0.0287 0.3351 0.8684 0.045 Uiso 1 1 calc GR
H27B H -0.1243 0.3876 0.9001 0.045 Uiso 1 1 calc GR
H27C H 0.0183 0.3620 1.0201 0.045 Uiso 1 1 calc GR

loop_
_atom_site_aniso_label
_atom_site_aniso_U_11
_atom_site_aniso_U_22
_atom_site_aniso_U_33
_atom_site_aniso_U_23
_atom_site_aniso_U_13
_atom_site_aniso_U_12
Cu1 0.01757(13) 0.01619(12) 0.01680(13) -0.00002(9) 0.00587(10) -0.00221(9)
O1 0.0216(7) 0.0226(7) 0.0241(8) -0.0031(6) 0.0045(6) -0.0058(6)
O4 0.0145(7) 0.0220(7) 0.0201(7) 0.0010(6) 0.0072(6) -0.0015(5)
O3 0.0198(7) 0.0211(7) 0.0257(8) 0.0055(6) 0.0082(6) 0.0012(6)
C6 0.0303(12) 0.0178(9) 0.0453(14) -0.0082(10) 0.0248(11) -0.0042(9)
N1 0.0273(9) 0.0190(8) 0.0199(9) 0.0003(7) 0.0128(7) 0.0019(7)
C7 0.0371(12) 0.0161(9) 0.0365(12) 0.0014(9) 0.0273(11) 0.0024(9)
C5 0.0449(16) 0.0239(11) 0.075(2) -0.0072(12) 0.0427(16) -0.0080(11)
C23 0.0250(11) 0.0226(10) 0.0216(10) 0.0031(8) 0.0092(9) 0.0004(8)
C4 0.0378(15) 0.0300(13) 0.107(3) -0.0229(16) 0.0442(18) -0.0167(12)
C25 0.0172(10) 0.0287(10) 0.0291(11) -0.0040(9) 0.0119(9) -0.0039(8)
C1 0.0202(10) 0.0189(9) 0.0365(12) -0.0106(9) 0.0142(9) -0.0021(8)
C3 0.0214(12) 0.0374(14) 0.084(2) -0.0334(15) 0.0197(14) -0.0086(10)
C24 0.0274(11) 0.0228(10) 0.0225(10) -0.0052(8) 0.0137(9) -0.0064(8)
C21 0.0182(9) 0.0191(9) 0.0163(9) -0.0023(8) 0.0088(8) -0.0023(7)
C20 0.0195(10) 0.0185(9) 0.0154(9) -0.0034(7) 0.0089(8) -0.0007(7)
C22 0.0174(9) 0.0241(10) 0.0186(10) 0.0005(8) 0.0065(8) 0.0006(8)
C2 0.0226(11) 0.0302(12) 0.0477(15) -0.0174(11) 0.0089(11) -0.0025(9)
C26 0.0196(10) 0.0217(10) 0.0265(11) 0.0020(8) 0.0095(9) 0.0011(8)
N2 0.0195(8) 0.0177(8) 0.0186(8) -0.0007(7) 0.0093(7) 0.0005(6)
C14 0.0233(10) 0.0168(9) 0.0239(10) -0.0040(8) 0.0120(9) -0.0023(8)
C8 0.0319(12) 0.0233(10) 0.0242(11) 0.0067(9) 0.0126(10) 0.0082(9)
C11 0.0282(11) 0.0227(10) 0.0277(11) -0.0026(9) 0.0192(9) -0.0009(8)
C9 0.0334(12) 0.0294(11) 0.0195(10) 0.0045(9) 0.0081(9) 0.0060(9)
C13 0.0257(11) 0.0215(10) 0.0280(11) -0.0003(9) 0.0135(9) 0.0023(8)
C12 0.0228(11) 0.0292(11) 0.0381(13) -0.0045(10) 0.0188(10) -0.0014(9)
C10 0.0251(11) 0.0274(11) 0.0195(10) -0.0026(9) 0.0062(9) 0.0005(9)
O2 0.0247(8) 0.0276(8) 0.0376(9) -0.0014(7) 0.0175(7) 0.0058(6)
C27 0.0364(13) 0.0270(11) 0.0309(12) -0.0032(10) 0.0182(11) -0.0099(10)

loop_
_atom_type_symbol
_atom_type_description
_atom_type_scat_dispersion_real
_atom_type_scat_dispersion_imag
_atom_type_scat_source
C C 0.0033 0.0016 'International Tables Vol C Tables 4.2.6.8 and 6.1.1.4'
H H 0.0000 0.0000 'International Tables Vol C Tables 4.2.6.8 and 6.1.1.4'
Cu Cu 0.3201 1.2651 'International Tables Vol C Tables 4.2.6.8 and 6.1.1.4'
N N 0.0061 0.0033 'International Tables Vol C Tables 4.2.6.8 and 6.1.1.4'
O O 0.0106 0.0060 'International Tables Vol C Tables 4.2.6.8 and 6.1.1.4'

loop_
_exptl_crystal_face_index_h
_exptl_crystal_face_index_k
_exptl_crystal_face_index_l
_exptl_crystal_face_perp_dist
_exptl_oxdiff_crystal_face_indexfrac_h
_exptl_oxdiff_crystal_face_indexfrac_k
_exptl_oxdiff_crystal_face_indexfrac_l
_exptl_oxdiff_crystal_face_x
_exptl_oxdiff_crystal_face_y
_exptl_oxdiff_crystal_face_z
-15 -1 3 0.1380 -14.6919 -1.2864 3.3208 0.0775 0.0236 0.9967
-1 27 4 0.0460 -1.4960 27.0471 3.6900 0.9796 0.1839 -0.0805
15 -2 -4 0.1585 14.7663 -1.8512 -3.7254 -0.1903 -0.0448 -0.9807
1 -27 -4 0.0264 0.7149 -27.0773 -3.5087 -0.9742 -0.1824 0.1333
-14 -2 0 0.1205 -13.6820 -1.9456 0.2770 -0.0275 0.1931 0.9808
-1 -6 14 0.0644 -1.1353 -6.0137 14.0067 0.1823 -0.9737 -0.1364
15 4 -5 0.1590 14.8868 4.2415 -5.3778 -0.0371 0.1492 -0.9881
5 7 -15 0.0712 5.0063 6.8904 -14.8644 -0.1848 0.9743 -0.1290

loop_
_geom_angle_atom_site_label_1
_geom_angle_atom_site_label_2
_geom_angle_atom_site_label_3
_geom_angle
_geom_angle_publ_flag
O1 Cu1 O4 92.46(6) y
O1 Cu1 O3 129.34(6) y
O1 Cu1 N1 94.23(7) y
O1 Cu1 N2 138.11(6) y
O4 Cu1 O3 60.29(5) y
O4 Cu1 N2 97.07(6) y
N1 Cu1 O4 161.69(6) y
N1 Cu1 O3 102.73(6) y
N1 Cu1 N2 89.26(6) y
N2 Cu1 O3 90.02(6) y
C1 O1 Cu1 123.45(14) ?
C20 O4 Cu1 97.32(11) ?
C20 O3 Cu1 80.59(11) ?
C5 C6 C7 116.8(2) ?
C5 C6 C1 120.0(2) ?
C1 C6 C7 123.12(19) ?
C7 N1 Cu1 123.86(15) ?
C7 N1 C8 119.38(18) ?
C8 N1 Cu1 116.53(13) ?
C6 C7 H7 117.4 ?
N1 C7 C6 125.2(2) ?
N1 C7 H7 117.4 ?
C6 C5 H5 119.5 ?
C4 C5 C6 121.0(3) ?
C4 C5 H5 119.5 ?
C24 C23 H23 119.7 ?
C22 C23 H23 119.7 ?
C22 C23 C24 120.57(19) ?
C5 C4 H4 120.4 ?
C5 C4 C3 119.3(2) ?
C3 C4 H4 120.4 ?
C24 C25 H25 119.6 ?
C26 C25 H25 119.6 ?
C26 C25 C24 120.84(19) ?
O1 C1 C6 124.3(2) ?
O1 C1 C2 118.2(2) ?
C2 C1 C6 117.5(2) ?
C4 C3 H3 119.4 ?
C4 C3 C2 121.3(3) ?
C2 C3 H3 119.4 ?
C23 C24 C25 118.75(18) ?
C23 C24 C27 120.86(19) ?
C25 C24 C27 120.39(19) ?
C22 C21 C20 120.84(17) ?
C22 C21 C26 119.19(18) ?
C26 C21 C20 119.95(17) ?
O4 C20 C21 118.10(17) ?
O3 C20 O4 120.85(17) ?
O3 C20 C21 121.01(17) ?
C23 C22 C21 120.47(18) ?
C23 C22 H22 119.8 ?
C21 C22 H22 119.8 ?
C1 C2 H2 119.6 ?
C3 C2 C1 120.8(3) ?
C3 C2 H2 119.6 ?
C25 C26 C21 120.16(19) ?
C25 C26 H26 119.9 ?
C21 C26 H26 119.9 ?
C14 N2 Cu1 114.06(12) ?
C14 N2 C10 107.04(15) ?
C11 N2 Cu1 108.58(12) ?
C11 N2 C14 107.03(15) ?
C11 N2 C10 109.82(16) ?
C10 N2 Cu1 110.22(12) ?
N2 C14 H14A 109.4 ?
N2 C14 H14B 109.4 ?
N2 C14 C13 111.11(16) ?
H14A C14 H14B 108.0 ?
C13 C14 H14A 109.4 ?
C13 C14 H14B 109.4 ?
N1 C8 H8A 109.2 ?
N1 C8 H8B 109.2 ?
N1 C8 C9 112.05(17) ?
H8A C8 H8B 107.9 ?
C9 C8 H8A 109.2 ?
C9 C8 H8B 109.2 ?
N2 C11 H11A 109.5 ?
N2 C11 H11B 109.5 ?
N2 C11 C12 110.81(17) ?
H11A C11 H11B 108.1 ?
C12 C11 H11A 109.5 ?
C12 C11 H11B 109.5 ?
C8 C9 H9A 108.5 ?
C8 C9 H9B 108.5 ?
C8 C9 C10 115.03(17) ?
H9A C9 H9B 107.5 ?
C10 C9 H9A 108.5 ?
C10 C9 H9B 108.5 ?
C14 C13 H13A 109.4 ?
C14 C13 H13B 109.4 ?
H13A C13 H13B 108.0 ?
O2 C13 C14 111.31(17) ?
O2 C13 H13A 109.4 ?
O2 C13 H13B 109.4 ?
C11 C12 H12A 109.2 ?
C11 C12 H12B 109.2 ?
H12A C12 H12B 107.9 ?
O2 C12 C11 111.85(17) ?
O2 C12 H12A 109.2 ?
O2 C12 H12B 109.2 ?
N2 C10 C9 114.79(17) ?
N2 C10 H10A 108.6 ?
N2 C10 H10B 108.6 ?
C9 C10 H10A 108.6 ?
C9 C10 H10B 108.6 ?
H10A C10 H10B 107.5 ?
C12 O2 C13 109.28(15) ?
C24 C27 H27A 109.5 ?
C24 C27 H27B 109.5 ?
C24 C27 H27C 109.5 ?
H27A C27 H27B 109.5 ?
H27A C27 H27C 109.5 ?
H27B C27 H27C 109.5 ?

loop_
_geom_bond_atom_site_label_1
_geom_bond_atom_site_label_2
_geom_bond_distance
_geom_bond_publ_flag
Cu1 O1 1.9047(14) y
Cu1 O4 1.9714(13) y
Cu1 O3 2.3606(14) y
Cu1 N1 1.9238(16) y
Cu1 N2 2.1605(16) y
O1 C1 1.313(2) ?
O4 C20 1.281(2) ?
O3 C20 1.250(2) ?
C6 C7 1.442(3) ?
C6 C5 1.413(3) ?
C6 C1 1.414(3) ?
N1 C7 1.283(3) ?
N1 C8 1.468(3) ?
C7 H7 0.9500 ?
C5 H5 0.9500 ?
C5 C4 1.373(4) ?
C23 H23 0.9500 ?
C23 C24 1.391(3) ?
C23 C22 1.387(3) ?
C4 H4 0.9500 ?
C4 C3 1.383(4) ?
C25 H25 0.9500 ?
C25 C24 1.392(3) ?
C25 C26 1.385(3) ?
C1 C2 1.414(3) ?
C3 H3 0.9500 ?
C3 C2 1.386(3) ?
C24 C27 1.510(3) ?
C21 C20 1.492(3) ?
C21 C22 1.388(3) ?
C21 C26 1.393(3) ?
C22 H22 0.9500 ?
C2 H2 0.9500 ?
C26 H26 0.9500 ?
N2 C14 1.494(2) ?
N2 C11 1.488(2) ?
N2 C10 1.494(3) ?
C14 H14A 0.9900 ?
C14 H14B 0.9900 ?
C14 C13 1.509(3) ?
C8 H8A 0.9900 ?
C8 H8B 0.9900 ?
C8 C9 1.515(3) ?
C11 H11A 0.9900 ?
C11 H11B 0.9900 ?
C11 C12 1.510(3) ?
C9 H9A 0.9900 ?
C9 H9B 0.9900 ?
C9 C10 1.525(3) ?
C13 H13A 0.9900 ?
C13 H13B 0.9900 ?
C13 O2 1.431(3) ?
C12 H12A 0.9900 ?
C12 H12B 0.9900 ?
C12 O2 1.427(2) ?
C10 H10A 0.9900 ?
C10 H10B 0.9900 ?
C27 H27A 0.9800 ?
C27 H27B 0.9800 ?
C27 H27C 0.9800 ?

loop_
_geom_torsion_atom_site_label_1
_geom_torsion_atom_site_label_2
_geom_torsion_atom_site_label_3
_geom_torsion_atom_site_label_4
_geom_torsion
Cu1 O1 C1 C6 18.5(3)
Cu1 O1 C1 C2 -162.79(15)
Cu1 O4 C20 O3 -10.67(19)
Cu1 O4 C20 C21 166.95(14)
Cu1 O3 C20 O4 8.94(16)
Cu1 O3 C20 C21 -168.61(17)
Cu1 N1 C7 C6 -7.2(3)
Cu1 N1 C8 C9 -68.0(2)
Cu1 N2 C14 C13 -63.84(18)
Cu1 N2 C11 C12 67.59(17)
Cu1 N2 C10 C9 59.95(19)
O1 C1 C2 C3 177.9(2)
C6 C5 C4 C3 -0.8(4)
C6 C1 C2 C3 -3.3(3)
N1 C8 C9 C10 61.8(2)
C7 C6 C5 C4 178.1(2)
C7 C6 C1 O1 2.7(3)
C7 C6 C1 C2 -175.99(19)
C7 N1 C8 C9 106.7(2)
C5 C6 C7 N1 173.2(2)
C5 C6 C1 O1 -179.40(19)
C5 C6 C1 C2 1.9(3)
C5 C4 C3 C2 -0.6(4)
C4 C3 C2 C1 2.7(4)
C1 C6 C7 N1 -8.9(3)
C1 C6 C5 C4 0.1(3)
C24 C23 C22 C21 -1.2(3)
C24 C25 C26 C21 -1.3(3)
C20 C21 C22 C23 -178.86(18)
C20 C21 C26 C25 -179.91(18)
C22 C23 C24 C25 1.3(3)
C22 C23 C24 C27 -178.62(19)
C22 C21 C20 O4 -7.2(3)
C22 C21 C20 O3 170.38(18)
C22 C21 C26 C25 1.4(3)
C26 C25 C24 C23 -0.1(3)
C26 C25 C24 C27 179.85(19)
C26 C21 C20 O4 174.05(17)
C26 C21 C20 O3 -8.3(3)
C26 C21 C22 C23 -0.1(3)
N2 C14 C13 O2 -59.3(2)
N2 C11 C12 O2 59.3(2)
C14 N2 C11 C12 -56.0(2)
C14 N2 C10 C9 -175.49(17)
C14 C13 O2 C12 58.8(2)
C8 N1 C7 C6 178.46(18)
C8 C9 C10 N2 -62.3(2)
C11 N2 C14 C13 56.3(2)
C11 N2 C10 C9 -59.6(2)
C11 C12 O2 C13 -59.0(2)
C10 N2 C14 C13 173.98(16)
C10 N2 C11 C12 -171.84(16)
